data_4304174
loop_
_publ_author_name
'Yi Liu'
'Ling Chen'
'Li-Ming Wu'
'George H. Chan'
'Richard P. Van Duyne'

_publ_section_title
;
Syntheses, Crystal and Band Structures, and Magnetic and Optical Properties
of New CsLnCdTe3 (Ln = La, Pr, Nd, Sm, Gd-Tm, and Lu)
;
_journal_name_full 'Inorganic Chemistry'
_journal_page_first 855
_journal_page_last 862
_journal_paper_doi 10.1021/ic7016402
_journal_volume 47
_journal_year 2008
_chemical_formula_sum 'Cd Cs La Te3'
_chemical_formula_weight 767.02
_chemical_name_common La
_chemical_name_systematic
; 
 ? 
;
_space_group_IT_number 63
_symmetry_cell_setting orthorhombic
_symmetry_space_group_name_Hall '-C 2c 2'
_symmetry_space_group_name_H-M 'C m c m'
_atom_sites_solution_primary direct
_atom_sites_solution_secondary difmap
_audit_creation_method SHELXL-97
_cell_angle_alpha 90.00
_cell_angle_beta 90.00
_cell_angle_gamma 90.00
_cell_formula_units_Z 4
_cell_length_a 4.6392(17)
_cell_length_b 16.702(7)
_cell_length_c 12.168(5)
_cell_measurement_reflns_used 1291
_cell_measurement_temperature 293(2)
_cell_measurement_theta_max 27.4797
_cell_measurement_theta_min 2.9578
_cell_volume 942.8(7)
_computing_cell_refinement 'CrystalClear (Rigaku/MSC Inc., 2005)'
_computing_data_collection 'CrystalClear (Rigaku/MSC Inc., 2005)'
_computing_data_reduction 'CrystalClear (Rigaku/MSC Inc., 2005)'
_computing_structure_refinement 'SHELXL-97 (Sheldrick, 1997)'
_computing_structure_solution 'SHELXS-97 (Sheldrick, 1990)'
_diffrn_ambient_temperature 293(2)
_diffrn_detector_area_resol_mean 28.5714
_diffrn_measured_fraction_theta_full 0.994
_diffrn_measured_fraction_theta_max 0.994
_diffrn_measurement_device_type 'saturn 70'
_diffrn_measurement_method CCD_Profile_fitting
_diffrn_radiation_monochromator Confocal
_diffrn_radiation_source 'Rotating Anode'
_diffrn_radiation_type MoK\a
_diffrn_radiation_wavelength 0.71073
_diffrn_reflns_av_R_equivalents 0.0265
_diffrn_reflns_av_sigmaI/netI 0.0168
_diffrn_reflns_limit_h_max 5
_diffrn_reflns_limit_h_min -5
_diffrn_reflns_limit_k_max 21
_diffrn_reflns_limit_k_min -21
_diffrn_reflns_limit_l_max 15
_diffrn_reflns_limit_l_min -15
_diffrn_reflns_number 3642
_diffrn_reflns_theta_full 27.48
_diffrn_reflns_theta_max 27.48
_diffrn_reflns_theta_min 2.44
_exptl_absorpt_coefficient_mu 19.533
_exptl_absorpt_correction_T_max 0.458
_exptl_absorpt_correction_T_min 0.167
_exptl_absorpt_correction_type multi-scan
_exptl_crystal_colour 'Dark red'
_exptl_crystal_density_diffrn 5.404
_exptl_crystal_density_method 'not measured'
_exptl_crystal_description block
_exptl_crystal_F_000 1264
_exptl_crystal_size_max 0.1400
_exptl_crystal_size_mid 0.0800
_exptl_crystal_size_min 0.0400
_refine_diff_density_max 4.219
_refine_diff_density_min -1.853
_refine_diff_density_rms 0.618
_refine_ls_extinction_coef 0.0017(3)
_refine_ls_extinction_expression Fc^*^=kFc[1+0.001xFc^2^\l^3^/sin(2\q)]^-1/4^
_refine_ls_extinction_method SHELXL
_refine_ls_goodness_of_fit_ref 1.099
_refine_ls_hydrogen_treatment constr
_refine_ls_matrix_type full
_refine_ls_number_parameters 24
_refine_ls_number_reflns 629
_refine_ls_number_restraints 0
_refine_ls_restrained_S_all 1.099
_refine_ls_R_factor_all 0.0307
_refine_ls_R_factor_gt 0.0247
_refine_ls_shift/su_max 0.013
_refine_ls_shift/su_mean 0.006
_refine_ls_structure_factor_coef Fsqd
_refine_ls_weighting_details 'calc w=1/[\s^2^(Fo^2^)+(0.0763P)^2^+0.0000P] where P=(Fo^2^+2Fc^2^)/3'
_refine_ls_weighting_scheme calc
_refine_ls_wR_factor_gt 0.0656
_refine_ls_wR_factor_ref 0.0999
_reflns_number_gt 591
_reflns_number_total 629
_reflns_threshold_expression >2sigma(I)
_cod_data_source_file ic7016402-file005.cif
_cod_data_source_block E:\La\A.CIF
_cod_depositor_comments
;
The following automatic conversions were performed:
'_exptl_absorpt_correction_type' value 'Multi-scan' changed to
'multi-scan' according to
'/home/saulius/struct/CIF-dictionaries/cif_core.dic' dictionary named
'cif_core.dic' version 2.4.1 from 2010-06-29.

Automatic conversion script
Id: cif_fix_enum 1527 2010-12-29 10:47:43Z saulius 
;
_cod_original_cell_volume 942.8(6)
_cod_database_code 4304174

loop_
_symmetry_equiv_pos_as_xyz
'x, y, z'
'-x, -y, z+1/2'
'-x, y, -z+1/2'
'x, -y, -z'
'x+1/2, y+1/2, z'
'-x+1/2, -y+1/2, z+1/2'
'-x+1/2, y+1/2, -z+1/2'
'x+1/2, -y+1/2, -z'
'-x, -y, -z'
'x, y, -z-1/2'
'x, -y, z-1/2'
'-x, y, z'
'-x+1/2, -y+1/2, -z'
'x+1/2, y+1/2, -z-1/2'
'x+1/2, -y+1/2, z-1/2'
'-x+1/2, y+1/2, z'

loop_
_atom_site_label
_atom_site_type_symbol
_atom_site_fract_x
_atom_site_fract_y
_atom_site_fract_z
_atom_site_U_iso_or_equiv
_atom_site_adp_type
_atom_site_occupancy
_atom_site_symmetry_multiplicity
_atom_site_calc_flag
_atom_site_refinement_flags
_atom_site_disorder_assembly
_atom_site_disorder_group
Cs1 Cs -0.5000 0.24568(6) 0.2500 0.0319(3) Uani 1 4 d S . .
La1 La 0.0000 0.0000 0.5000 0.0168(3) Uani 1 4 d S . .
Cd1 Cd -0.5000 -0.03968(6) 0.2500 0.0205(3) Uani 1 4 d S . .
Te1 Te 0.0000 0.06440(5) 0.2500 0.0159(3) Uani 1 4 d S . .
Te2 Te -0.5000 -0.12844(4) 0.44455(5) 0.0187(3) Uani 1 2 d S . .

loop_
_atom_site_aniso_label
_atom_site_aniso_U_11
_atom_site_aniso_U_22
_atom_site_aniso_U_33
_atom_site_aniso_U_23
_atom_site_aniso_U_13
_atom_site_aniso_U_12
Cs1 0.0248(6) 0.0239(6) 0.0468(7) 0.000 0.000 0.000
La1 0.0132(5) 0.0257(5) 0.0115(4) -0.0003(3) 0.000 0.000
Cd1 0.0190(6) 0.0268(6) 0.0157(5) 0.000 0.000 0.000
Te1 0.0153(5) 0.0208(5) 0.0117(4) 0.000 0.000 0.000
Te2 0.0169(4) 0.0211(4) 0.0182(4) 0.0015(2) 0.000 0.000

loop_
_atom_type_symbol
_atom_type_description
_atom_type_scat_dispersion_real
_atom_type_scat_dispersion_imag
_atom_type_scat_source
Cd Cd -0.8075 1.2024 'International Tables Vol C Tables 4.2.6.8 and 6.1.1.4'
Te Te -0.5308 1.6751 'International Tables Vol C Tables 4.2.6.8 and 6.1.1.4'
Cs Cs -0.3680 2.1192 'International Tables Vol C Tables 4.2.6.8 and 6.1.1.4'
La La -0.2871 2.4523 'International Tables Vol C Tables 4.2.6.8 and 6.1.1.4'

loop_
_geom_angle_atom_site_label_1
_geom_angle_atom_site_label_2
_geom_angle_atom_site_label_3
_geom_angle
_geom_angle_site_symmetry_1
_geom_angle_site_symmetry_3
_geom_angle_publ_flag
Te1 Cs1 Te1 74.91(4) 1_455 . ?
Te1 Cs1 Te2 141.687(18) 1_455 5 ?
Te1 Cs1 Te2 93.77(3) . 5 ?
Te1 Cs1 Te2 93.77(3) 1_455 14_456 ?
Te1 Cs1 Te2 141.687(18) . 14_456 ?
Te2 Cs1 Te2 115.22(4) 5 14_456 ?
Te1 Cs1 Te2 141.687(18) 1_455 14_556 ?
Te1 Cs1 Te2 93.77(3) . 14_556 ?
Te2 Cs1 Te2 74.19(3) 5 14_556 ?
Te2 Cs1 Te2 72.45(3) 14_456 14_556 ?
Te1 Cs1 Te2 93.77(3) 1_455 5_455 ?
Te1 Cs1 Te2 141.687(18) . 5_455 ?
Te2 Cs1 Te2 72.45(3) 5 5_455 ?
Te2 Cs1 Te2 74.19(3) 14_456 5_455 ?
Te2 Cs1 Te2 115.22(4) 14_556 5_455 ?
Te1 Cs1 Te2 68.285(19) 1_455 2_454 ?
Te1 Cs1 Te2 68.285(19) . 2_454 ?
Te2 Cs1 Te2 141.564(14) 5 2_454 ?
Te2 Cs1 Te2 73.50(3) 14_456 2_454 ?
Te2 Cs1 Te2 73.50(3) 14_556 2_454 ?
Te2 Cs1 Te2 141.564(14) 5_455 2_454 ?
Te1 Cs1 Te2 68.285(19) 1_455 9_456 ?
Te1 Cs1 Te2 68.285(19) . 9_456 ?
Te2 Cs1 Te2 73.50(3) 5 9_456 ?
Te2 Cs1 Te2 141.564(14) 14_456 9_456 ?
Te2 Cs1 Te2 141.564(14) 14_556 9_456 ?
Te2 Cs1 Te2 73.50(3) 5_455 9_456 ?
Te2 Cs1 Te2 124.44(4) 2_454 9_456 ?
Te1 Cs1 Cd1 175.45(2) 1_455 5 ?
Te1 Cs1 Cd1 109.64(3) . 5 ?
Te2 Cs1 Cd1 39.576(16) 5 5 ?
Te2 Cs1 Cd1 82.61(3) 14_456 5 ?
Te2 Cs1 Cd1 39.576(16) 14_556 5 ?
Te2 Cs1 Cd1 82.61(3) 5_455 5 ?
Te2 Cs1 Cd1 113.037(17) 2_454 5 ?
Te2 Cs1 Cd1 113.037(17) 9_456 5 ?
Te1 Cs1 Cd1 109.64(3) 1_455 5_455 ?
Te1 Cs1 Cd1 175.45(2) . 5_455 ?
Te2 Cs1 Cd1 82.61(3) 5 5_455 ?
Te2 Cs1 Cd1 39.576(16) 14_456 5_455 ?
Te2 Cs1 Cd1 82.61(3) 14_556 5_455 ?
Te2 Cs1 Cd1 39.576(16) 5_455 5_455 ?
Te2 Cs1 Cd1 113.037(17) 2_454 5_455 ?
Te2 Cs1 Cd1 113.037(17) 9_456 5_455 ?
Cd1 Cs1 Cd1 65.81(4) 5 5_455 ?
Te1 Cs1 Cs1 127.457(19) 1_455 1_655 ?
Te1 Cs1 Cs1 52.54(2) . 1_655 ?
Te2 Cs1 Cs1 53.773(15) 5 1_655 ?
Te2 Cs1 Cs1 126.227(15) 14_456 1_655 ?
Te2 Cs1 Cs1 53.773(15) 14_556 1_655 ?
Te2 Cs1 Cs1 126.227(15) 5_455 1_655 ?
Te2 Cs1 Cs1 90.0 2_454 1_655 ?
Te2 Cs1 Cs1 90.0 9_456 1_655 ?
Cd1 Cs1 Cs1 57.096(18) 5 1_655 ?
Cd1 Cs1 Cs1 122.904(18) 5_455 1_655 ?
Te1 Cs1 Cs1 52.54(2) 1_455 1_455 ?
Te1 Cs1 Cs1 127.457(19) . 1_455 ?
Te2 Cs1 Cs1 126.227(15) 5 1_455 ?
Te2 Cs1 Cs1 53.773(15) 14_456 1_455 ?
Te2 Cs1 Cs1 126.227(15) 14_556 1_455 ?
Te2 Cs1 Cs1 53.773(15) 5_455 1_455 ?
Te2 Cs1 Cs1 90.0 2_454 1_455 ?
Te2 Cs1 Cs1 90.0 9_456 1_455 ?
Cd1 Cs1 Cs1 122.904(18) 5 1_455 ?
Cd1 Cs1 Cs1 57.096(18) 5_455 1_455 ?
Cs1 Cs1 Cs1 180.0 1_655 1_455 ?
Te1 La1 Te1 180.0 9_556 . ?
Te1 La1 Te2 88.60(2) 9_556 . ?
Te1 La1 Te2 91.40(2) . . ?
Te1 La1 Te2 91.40(2) 9_556 9_556 ?
Te1 La1 Te2 88.60(2) . 9_556 ?
Te2 La1 Te2 180.0 . 9_556 ?
Te1 La1 Te2 88.60(2) 9_556 1_655 ?
Te1 La1 Te2 91.40(2) . 1_655 ?
Te2 La1 Te2 91.78(3) . 1_655 ?
Te2 La1 Te2 88.22(3) 9_556 1_655 ?
Te1 La1 Te2 91.40(2) 9_556 9_456 ?
Te1 La1 Te2 88.60(2) . 9_456 ?
Te2 La1 Te2 88.22(3) . 9_456 ?
Te2 La1 Te2 91.78(3) 9_556 9_456 ?
Te2 La1 Te2 180.00(2) 1_655 9_456 ?
Te2 Cd1 Te2 115.89(5) 10_556 . ?
Te2 Cd1 Te1 108.559(16) 10_556 . ?
Te2 Cd1 Te1 108.559(16) . . ?
Te2 Cd1 Te1 108.559(16) 10_556 1_455 ?
Te2 Cd1 Te1 108.559(16) . 1_455 ?
Te1 Cd1 Te1 106.30(5) . 1_455 ?
Te2 Cd1 Cs1 63.54(2) 10_556 5_445 ?
Te2 Cd1 Cs1 63.54(2) . 5_445 ?
Te1 Cd1 Cs1 159.75(3) . 5_445 ?
Te1 Cd1 Cs1 93.94(3) 1_455 5_445 ?
Te2 Cd1 Cs1 63.54(2) 10_556 5_545 ?
Te2 Cd1 Cs1 63.54(2) . 5_545 ?
Te1 Cd1 Cs1 93.94(3) . 5_545 ?
Te1 Cd1 Cs1 159.75(3) 1_455 5_545 ?
Cs1 Cd1 Cs1 65.81(4) 5_445 5_545 ?
Cd1 Te1 Cd1 106.30(5) . 1_655 ?
Cd1 Te1 La1 78.469(16) . 2_554 ?
Cd1 Te1 La1 78.469(16) 1_655 2_554 ?
Cd1 Te1 La1 78.469(16) . . ?
Cd1 Te1 La1 78.469(16) 1_655 . ?
La1 Te1 La1 141.06(4) 2_554 . ?
Cd1 Te1 Cs1 164.30(3) . 1_655 ?
Cd1 Te1 Cs1 89.39(4) 1_655 1_655 ?
La1 Te1 Cs1 105.344(14) 2_554 1_655 ?
La1 Te1 Cs1 105.344(14) . 1_655 ?
Cd1 Te1 Cs1 89.39(4) . . ?
Cd1 Te1 Cs1 164.30(3) 1_655 . ?
La1 Te1 Cs1 105.344(14) 2_554 . ?
La1 Te1 Cs1 105.344(14) . . ?
Cs1 Te1 Cs1 74.91(4) 1_655 . ?
Cd1 Te2 La1 79.90(2) . . ?
Cd1 Te2 La1 79.90(2) . 1_455 ?
La1 Te2 La1 91.78(3) . 1_455 ?
Cd1 Te2 Cs1 76.89(3) . 5_445 ?
La1 Te2 Cs1 154.95(2) . 5_445 ?
La1 Te2 Cs1 93.29(3) 1_455 5_445 ?
Cd1 Te2 Cs1 76.89(3) . 5_545 ?
La1 Te2 Cs1 93.29(3) . 5_545 ?
La1 Te2 Cs1 154.95(2) 1_455 5_545 ?
Cs1 Te2 Cs1 72.45(3) 5_445 5_545 ?
Cd1 Te2 Cs1 175.72(3) . 9_456 ?
La1 Te2 Cs1 97.17(2) . 9_456 ?
La1 Te2 Cs1 97.17(2) 1_455 9_456 ?
Cs1 Te2 Cs1 106.50(3) 5_445 9_456 ?
Cs1 Te2 Cs1 106.50(3) 5_545 9_456 ?

loop_
_geom_bond_atom_site_label_1
_geom_bond_atom_site_label_2
_geom_bond_distance
_geom_bond_site_symmetry_2
_geom_bond_publ_flag
Cs1 Te1 3.8141(15) 1_455 ?
Cs1 Te1 3.8141(15) . ?
Cs1 Te2 3.9249(11) 5 ?
Cs1 Te2 3.9249(11) 14_456 ?
Cs1 Te2 3.9249(11) 14_556 ?
Cs1 Te2 3.9249(11) 5_455 ?
Cs1 Te2 4.2009(16) 2_454 ?
Cs1 Te2 4.2009(16) 9_456 ?
Cs1 Cd1 4.2700(18) 5 ?
Cs1 Cd1 4.2700(18) 5_455 ?
Cs1 Cs1 4.6392(17) 1_655 ?
Cs1 Cs1 4.6392(17) 1_455 ?
La1 Te1 3.2265(11) 9_556 ?
La1 Te1 3.2265(12) . ?
La1 Te2 3.2308(9) . ?
La1 Te2 3.2308(9) 9_556 ?
La1 Te2 3.2308(9) 1_655 ?
La1 Te2 3.2308(9) 9_456 ?
Cd1 Te2 2.7932(12) 10_556 ?
Cd1 Te2 2.7932(12) . ?
Cd1 Te1 2.8987(11) . ?
Cd1 Te1 2.8987(11) 1_455 ?
Cd1 Cs1 4.2700(18) 5_445 ?
Cd1 Cs1 4.2700(18) 5_545 ?
Te1 Cd1 2.8987(11) 1_655 ?
Te1 La1 3.2265(12) 2_554 ?
Te1 Cs1 3.8141(15) 1_655 ?
Te2 La1 3.2308(9) 1_455 ?
Te2 Cs1 3.9249(11) 5_445 ?
Te2 Cs1 3.9249(11) 5_545 ?
Te2 Cs1 4.2009(15) 9_456 ?
